data_1007231
loop_
_publ_author_name
'El Mokhtar, O S M'
'Rzaigui, M'
'Said, H'
'Averbuch-Pouchot, M T'
'Durif, A'

_publ_section_title
;
Synthesis and crystal structure of cesium-lithium cyclohexaphosphate
dihydrate
;
_journal_coden_ASTM MRBUAC
_journal_name_full 'Materials Research Bulletin'
_journal_page_first 1049
_journal_page_last 1054
_journal_paper_doi 10.1016/0025-5408(95)00072-0
_journal_volume 30
_journal_year 1995
_chemical_formula_structural 'Cs3.064 Li3 (P6 O18) (H2 O)1.98'
_chemical_formula_sum 'Cs3.064 H3.96 Li3 O19.98 P6'
_chemical_name_systematic
;
Caesium lithium cyclo-hexaphosphate hydrate (3.1/3/1/1.98)
;
_space_group_IT_number 2
_symmetry_cell_setting triclinic
_symmetry_Int_Tables_number 2
_symmetry_space_group_name_Hall '-P 1'
_symmetry_space_group_name_H-M 'P -1'
_cell_angle_alpha 113.39(4)
_cell_angle_beta 93.83(4)
_cell_angle_gamma 83.00(4)
_cell_formula_units_Z 1
_cell_length_a 7.938(2)
_cell_length_b 7.674(2)
_cell_length_c 9.556(2)
_cell_volume 530.2
_refine_ls_R_factor_all 0.022
_cod_original_formula_sum 'H3.96 Cs3.064 Li3 O19.98 P6'
_cod_database_code 1007231

loop_
_symmetry_equiv_pos_as_xyz
x,y,z
-x,-y,-z

loop_
_atom_site_label
_atom_site_type_symbol
_atom_site_symmetry_multiplicity
_atom_site_Wyckoff_symbol
_atom_site_fract_x
_atom_site_fract_y
_atom_site_fract_z
_atom_site_occupancy
_atom_site_attached_hydrogens
_atom_site_calc_flag
Cs1 Cs1+ 2 i 0.30090(2) 0.74807(2) 0.46418(2) 0.775 0 d
Cs2 Cs1+ 2 i 0.6954(1) 0.25879(9) 0.5443(1) 0.239 0 d
Cs3 Cs1+ 2 i 0.48689(7) 0.12796(8) 0.96861(6) 0.275 0 d
Cs4 Cs1+ 2 i 0.5188(2) 0.9381(2) 0.0067(2) 0.203 0 d
Cs5 Cs1+ 2 i 0.4548(8) 0.799(1) 0.0777(8) 0.04 0 d
P1 P5+ 2 i 0.79226(6) 0.69214(5) 0.31825(5) 1. 0 d
P2 P5+ 2 i 0.20694(6) 0.21075(6) 0.35258(5) 1. 0 d
P3 P5+ 2 i 0.90375(5) 0.28965(5) 0.19014(4) 1. 0 d
O1 O2- 2 i 0.681(1) 0.567(1) 0.886(1) 0.194 2 d
O2 O2- 2 i 0.2963(6) 0.4891(7) 0.0961(6) 0.386 2 d
O3 O2- 2 i 0.3998(9) 0.585(1) 0.0732(8) 0.41 2 d
O4 O2- 2 i 0.0724(2) 0.2957(2) 0.7768(2) 1. 0 d
O5 O2- 2 i 0.8713(2) 0.7590(2) 0.4870(2) 1. 0 d
O6 O2- 2 i 0.6226(2) 0.7935(2) 0.3202(2) 1. 0 d
O7 O2- 2 i 0.7719(2) 0.4710(2) 0.2759(1) 1. 0 d
O8 O2- 2 i 0.6337(2) 0.7022(2) 0.6269(2) 1. 0 d
O9 O2- 2 i 0.1971(2) 0.0077(2) 0.2507(2) 1. 0 d
O10 O2- 2 i 0.9360(2) 0.6569(2) 0.6972(2) 1. 0 d
O11 O2- 2 i 0.9458(2) 0.2908(2) 0.0422(1) 1. 0 d
O12 O2- 2 i 0.8358(2) 0.1190(2) 0.1918(2) 1. 0 d
Li1 Li1+ 2 i -0.0063(5) 0.8898(4) 0.1583(3) 1. 0 d
Li2 Li1+ 2 i 0.064(1) 0.496(1) 0.0256(9) 0.5 0 d

loop_
_atom_type_symbol
_atom_type_oxidation_number
Cs1+ 1.000
P5+ 5.000
O2- -2.000
Li1+ 1.000
H1+ 1.000
